data_7026755
loop_
_publ_author_name
'Zo\'n, Jerzy'
'Kong, Deyuan'
'Gagnon, Kevin'
'Perry, Houston'
'Holliness, LeAnthony'
'Clearfield, Abraham'

_publ_section_title
;
 Supramolecular networks of polymethylphosphonic acid groups bonded to
 aromatic platforms: biphenyldiyl-2,2'-bis(methylphosphonic acid) and
 benzenetriyl-1,3,5-tris(methylphosphonic acid).
;
_journal_issue 45
_journal_name_full 'Dalton transactions (Cambridge, England : 2003)'
_journal_page_first 11008
_journal_page_last 11018
_journal_paper_doi 10.1039/c0dt00676a
_journal_volume 39
_journal_year 2010
_chemical_formula_moiety 'C14 H19 Cu N O10 P3'
_chemical_formula_sum 'C14 H19 Cu N O10 P3'
_chemical_formula_weight 517.75
_chemical_name_systematic
;
?
;
_space_group_IT_number 2
_symmetry_cell_setting triclinic
_symmetry_space_group_name_Hall '-P 1'
_symmetry_space_group_name_H-M 'P -1'
_atom_sites_solution_hydrogens geom
_atom_sites_solution_primary direct
_atom_sites_solution_secondary difmap
_audit_creation_method SHELXL-97
_cell_angle_alpha 80.0500(10)
_cell_angle_beta 74.5300(10)
_cell_angle_gamma 87.5500(10)
_cell_formula_units_Z 2
_cell_length_a 9.6376(3)
_cell_length_b 9.8817(3)
_cell_length_c 10.2276(3)
_cell_measurement_reflns_used 9922
_cell_measurement_temperature 110(2)
_cell_measurement_theta_max 33.894
_cell_measurement_theta_min 3.026
_cell_volume 924.62(5)
_computing_cell_refinement 'SAINT+ ver. 6.2 (Bruker, 2001)'
_computing_data_collection 'APEX2 (Bruker, 2005)'
_computing_data_reduction 'SAINT+ ver. 6.2 (Bruker, 2001)'
_computing_molecular_graphics 'SHELXL-97 (Sheldrick, 2008)'
_computing_publication_material 'SHELXL-97 (Sheldrick, 2008)'
_computing_structure_refinement 'SHELXL-97 (Sheldrick, 2008)'
_computing_structure_solution 'SHELXS-97 (Sheldrick, 2008)'
_diffrn_ambient_temperature 110(2)
_diffrn_measured_fraction_theta_full 0.986
_diffrn_measured_fraction_theta_max 0.986
_diffrn_measurement_device_type 'Bruker SMART APEX II CCD area detector'
_diffrn_measurement_method 'phi and omega scans'
_diffrn_radiation_monochromator graphite
_diffrn_radiation_source 'fine-focus sealed tube'
_diffrn_radiation_type MoK\a
_diffrn_radiation_wavelength 0.71073
_diffrn_reflns_av_R_equivalents 0.0262
_diffrn_reflns_av_sigmaI/netI 0.0187
_diffrn_reflns_limit_h_max 15
_diffrn_reflns_limit_h_min -15
_diffrn_reflns_limit_k_max 15
_diffrn_reflns_limit_k_min -15
_diffrn_reflns_limit_l_max 16
_diffrn_reflns_limit_l_min -15
_diffrn_reflns_number 41588
_diffrn_reflns_theta_full 33.93
_diffrn_reflns_theta_max 33.93
_diffrn_reflns_theta_min 2.10
_exptl_absorpt_coefficient_mu 1.498
_exptl_absorpt_correction_T_max 0.7742
_exptl_absorpt_correction_T_min 0.7537
_exptl_absorpt_correction_type empirical
_exptl_absorpt_process_details 'SADABS (Sheldrick, 2003)'
_exptl_crystal_colour blue-green
_exptl_crystal_density_diffrn 1.860
_exptl_crystal_density_method 'not measured'
_exptl_crystal_description block
_exptl_crystal_F_000 528
_exptl_crystal_size_max 0.20
_exptl_crystal_size_mid 0.18
_exptl_crystal_size_min 0.18
_refine_diff_density_max 0.808
_refine_diff_density_min -1.075
_refine_diff_density_rms 0.147
_refine_ls_extinction_method none
_refine_ls_goodness_of_fit_ref 1.450
_refine_ls_hydrogen_treatment constr
_refine_ls_matrix_type full
_refine_ls_number_parameters 267
_refine_ls_number_reflns 7384
_refine_ls_number_restraints 0
_refine_ls_restrained_S_all 1.450
_refine_ls_R_factor_all 0.0557
_refine_ls_R_factor_gt 0.0548
_refine_ls_shift/su_max 0.001
_refine_ls_shift/su_mean 0.000
_refine_ls_structure_factor_coef Fsqd
_refine_ls_weighting_details 'calc w=1/[\s^2^(Fo^2^)+(0.0000P)^2^+4.8828P] where P=(Fo^2^+2Fc^2^)/3'
_refine_ls_weighting_scheme calc
_refine_ls_wR_factor_gt 0.1362
_refine_ls_wR_factor_ref 0.1365
_reflns_number_gt 7184
_reflns_number_total 7384
_reflns_threshold_expression >2sigma(I)
_cod_data_source_file c0dt00676a.txt
_cod_data_source_block final
_cod_database_code 7026755

loop_
_symmetry_equiv_pos_as_xyz
'x, y, z'
'-x, -y, -z'

loop_
_atom_site_label
_atom_site_type_symbol
_atom_site_fract_x
_atom_site_fract_y
_atom_site_fract_z
_atom_site_U_iso_or_equiv
_atom_site_adp_type
_atom_site_occupancy
_atom_site_symmetry_multiplicity
_atom_site_calc_flag
_atom_site_refinement_flags
Cu1 Cu 0.24278(4) 0.65737(4) 0.48513(4) 0.00729(8) Uani 1 1 d .
P2 P 0.17732(8) 0.90532(8) 0.67182(8) 0.00733(13) Uani 1 1 d .
P3 P 0.14997(8) 0.47979(7) 0.80870(7) 0.00726(13) Uani 1 1 d .
P1 P 0.35658(9) 0.36574(8) 0.42571(8) 0.01066(14) Uani 1 1 d .
O6 O 0.2236(3) 0.8273(2) 0.7989(2) 0.0111(4) Uani 1 1 d .
H6 H 0.1879 0.7479 0.8204 0.017 Uiso 1 1 calc R
O8 O 0.1545(3) 0.5833(2) 0.9017(2) 0.0108(4) Uani 1 1 d .
O2 O 0.2930(2) 0.5027(2) 0.3833(2) 0.0099(4) Uani 1 1 d .
O4 O 0.1658(3) 0.8175(2) 0.5696(2) 0.0109(4) Uani 1 1 d .
O1 O 0.2405(2) 0.2654(2) 0.5285(2) 0.0106(4) Uani 1 1 d .
H1A H 0.1584 0.3003 0.5348 0.016 Uiso 1 1 calc R
O7 O -0.0068(3) 0.4175(2) 0.8464(2) 0.0118(4) Uani 1 1 d .
H7A H -0.0511 0.4286 0.9265 0.018 Uiso 1 1 calc R
N1 N 0.3331(3) 0.7811(2) 0.3104(3) 0.0081(4) Uani 1 1 d .
O5 O 0.2923(3) 1.0204(2) 0.6128(3) 0.0133(4) Uani 1 1 d .
H5A H 0.2532 1.0931 0.5844 0.020 Uiso 1 1 calc R
O3 O 0.4836(2) 0.3766(2) 0.4873(2) 0.0113(4) Uani 1 1 d .
O9 O 0.1916(3) 0.5332(2) 0.6576(2) 0.0115(4) Uani 1 1 d .
O1W O 0.0205(3) 0.6299(3) 0.4249(3) 0.0159(4) Uani 1 1 d .
H1W H 0.0392 0.6069 0.3467 0.024 Uiso 1 1 calc R
H2W H -0.0661 0.6552 0.4538 0.024 Uiso 1 1 d R
C6 C 0.3155(3) 0.2514(3) 0.2047(3) 0.0084(4) Uani 1 1 d .
C2 C 0.5034(3) 0.9573(3) 0.1864(3) 0.0084(4) Uani 1 1 d .
H2 H 0.5770 1.0181 0.1869 0.010 Uiso 1 1 calc R
C12 C 0.4246(3) 0.2822(3) 0.2782(3) 0.0101(5) Uani 1 1 d .
H12A H 0.5013 0.3408 0.2112 0.012 Uiso 1 1 calc R
H12B H 0.4698 0.1946 0.3081 0.012 Uiso 1 1 calc R
C9 C 0.1321(3) 0.1793(3) 0.0580(3) 0.0090(4) Uani 1 1 d .
H9 H 0.0700 0.1542 0.0078 0.011 Uiso 1 1 calc R
C11 C 0.2061(3) 0.1552(3) 0.2677(3) 0.0086(4) Uani 1 1 d .
H11 H 0.1948 0.1137 0.3609 0.010 Uiso 1 1 calc R
C10 C 0.1126(3) 0.1189(3) 0.1955(3) 0.0078(4) Uani 1 1 d .
C8 C 0.2409(3) 0.2758(3) -0.0071(3) 0.0087(4) Uani 1 1 d .
C4 C 0.3596(3) 0.8589(3) 0.0700(3) 0.0123(5) Uani 1 1 d .
H4 H 0.3296 0.8529 -0.0101 0.015 Uiso 1 1 calc R
C3 C 0.4652(3) 0.9538(3) 0.0643(3) 0.0064(4) Uani 1 1 d .
C1 C 0.4337(3) 0.8720(3) 0.3065(3) 0.0094(5) Uani 1 1 d .
H1 H 0.4583 0.8783 0.3893 0.011 Uiso 1 1 calc R
C7 C 0.3305(3) 0.3122(3) 0.0682(3) 0.0094(5) Uani 1 1 d .
H7 H 0.4031 0.3797 0.0256 0.011 Uiso 1 1 calc R
C5 C 0.2990(3) 0.7737(3) 0.1926(3) 0.0129(5) Uani 1 1 d .
H5 H 0.2302 0.7071 0.1937 0.016 Uiso 1 1 calc R
C14 C -0.0053(3) 0.0148(3) 0.2669(3) 0.0090(4) Uani 1 1 d .
H13A H 0.0214 -0.0429 0.3458 0.011 Uiso 1 1 calc R
H13B H -0.0141 -0.0461 0.2021 0.011 Uiso 1 1 calc R
C13 C 0.2660(3) 0.3376(3) -0.1573(3) 0.0112(5) Uani 1 1 d .
H14A H 0.2524 0.2649 -0.2083 0.013 Uiso 1 1 calc R
H14B H 0.3673 0.3691 -0.1934 0.013 Uiso 1 1 calc R

loop_
_atom_site_aniso_label
_atom_site_aniso_U_11
_atom_site_aniso_U_22
_atom_site_aniso_U_33
_atom_site_aniso_U_23
_atom_site_aniso_U_13
_atom_site_aniso_U_12
Cu1 0.01009(16) 0.00534(14) 0.00493(14) 0.00011(10) 0.00017(11) -0.00122(11)
P2 0.0064(3) 0.0073(3) 0.0087(3) -0.0017(2) -0.0025(2) -0.0006(2)
P3 0.0095(3) 0.0069(3) 0.0051(3) -0.0002(2) -0.0018(2) -0.0010(2)
P1 0.0177(4) 0.0069(3) 0.0074(3) -0.0013(2) -0.0036(3) 0.0035(3)
O6 0.0131(10) 0.0098(9) 0.0117(9) 0.0010(7) -0.0070(8) -0.0027(7)
O8 0.0164(10) 0.0077(8) 0.0074(9) -0.0014(7) -0.0013(7) -0.0027(7)
O2 0.0143(10) 0.0066(8) 0.0092(9) -0.0016(7) -0.0040(7) 0.0022(7)
O4 0.0136(10) 0.0102(9) 0.0099(9) -0.0039(7) -0.0038(7) 0.0019(7)
O1 0.0101(9) 0.0089(9) 0.0108(9) 0.0005(7) -0.0009(7) 0.0012(7)
O7 0.0123(10) 0.0149(10) 0.0075(9) -0.0030(7) -0.0002(7) -0.0032(8)
N1 0.0088(10) 0.0075(9) 0.0068(9) 0.0012(7) -0.0010(8) -0.0016(8)
O5 0.0102(9) 0.0102(9) 0.0175(11) 0.0016(8) -0.0021(8) -0.0033(7)
O3 0.0127(10) 0.0094(9) 0.0140(10) -0.0024(7) -0.0068(8) -0.0008(7)
O9 0.0166(10) 0.0099(9) 0.0058(9) 0.0014(7) -0.0008(7) -0.0027(8)
O1W 0.0181(11) 0.0156(10) 0.0125(10) -0.0039(8) 0.0003(8) -0.0050(9)
C6 0.0062(10) 0.0092(11) 0.0098(11) -0.0025(9) -0.0019(9) 0.0008(8)
C2 0.0088(11) 0.0087(11) 0.0071(11) -0.0005(8) -0.0015(9) -0.0030(8)
C12 0.0095(11) 0.0110(11) 0.0106(12) -0.0045(9) -0.0020(9) -0.0014(9)
C9 0.0087(11) 0.0101(11) 0.0087(11) -0.0008(9) -0.0037(9) -0.0005(9)
C11 0.0060(10) 0.0102(11) 0.0087(11) -0.0007(9) -0.0011(8) -0.0006(8)
C10 0.0056(10) 0.0078(10) 0.0095(11) -0.0006(8) -0.0016(8) 0.0010(8)
C8 0.0092(11) 0.0080(10) 0.0084(11) -0.0004(8) -0.0020(9) 0.0012(8)
C4 0.0127(12) 0.0156(13) 0.0079(11) 0.0014(9) -0.0022(9) -0.0097(10)
C3 0.0047(10) 0.0083(10) 0.0064(10) 0.0001(8) -0.0025(8) -0.0005(8)
C1 0.0116(12) 0.0088(11) 0.0067(11) 0.0004(8) -0.0016(9) -0.0023(9)
C7 0.0089(11) 0.0088(11) 0.0102(11) -0.0015(9) -0.0020(9) 0.0003(9)
C5 0.0130(12) 0.0173(13) 0.0079(12) 0.0016(10) -0.0028(9) -0.0086(10)
C14 0.0079(11) 0.0081(10) 0.0108(11) -0.0016(9) -0.0017(9) -0.0007(8)
C13 0.0144(13) 0.0104(11) 0.0075(11) -0.0001(9) -0.0019(9) 0.0016(9)

loop_
_atom_type_symbol
_atom_type_description
_atom_type_scat_dispersion_real
_atom_type_scat_dispersion_imag
_atom_type_scat_source
C C 0.0033 0.0016 'International Tables Vol C Tables 4.2.6.8 and 6.1.1.4'
H H 0.0000 0.0000 'International Tables Vol C Tables 4.2.6.8 and 6.1.1.4'
N N 0.0061 0.0033 'International Tables Vol C Tables 4.2.6.8 and 6.1.1.4'
O O 0.0106 0.0060 'International Tables Vol C Tables 4.2.6.8 and 6.1.1.4'
P P 0.1023 0.0942 'International Tables Vol C Tables 4.2.6.8 and 6.1.1.4'
Cu Cu 0.3201 1.2651 'International Tables Vol C Tables 4.2.6.8 and 6.1.1.4'

loop_
_geom_angle_atom_site_label_1
_geom_angle_atom_site_label_2
_geom_angle_atom_site_label_3
_geom_angle
_geom_angle_site_symmetry_3
O9 Cu1 O4 93.19(10) .
O9 Cu1 O2 91.11(9) .
O4 Cu1 O2 169.87(10) .
O9 Cu1 N1 169.26(11) .
O4 Cu1 N1 89.82(10) .
O2 Cu1 N1 87.62(10) .
O9 Cu1 O1W 95.64(9) .
O4 Cu1 O1W 91.09(9) .
O2 Cu1 O1W 79.35(9) .
N1 Cu1 O1W 94.60(9) .
O4 P2 O5 113.67(14) .
O4 P2 O6 114.63(13) .
O5 P2 O6 102.82(13) .
O4 P2 C14 109.22(14) 2_566
O5 P2 C14 108.06(13) 2_566
O6 P2 C14 108.05(14) 2_566
O9 P3 O8 116.00(13) .
O9 P3 O7 107.44(13) .
O8 P3 O7 109.62(13) .
O9 P3 C13 108.31(14) 1_556
O8 P3 C13 109.02(14) 1_556
O7 P3 C13 105.98(14) 1_556
O2 P1 O3 113.33(13) .
O2 P1 O1 111.79(13) .
O3 P1 O1 109.59(13) .
O2 P1 C12 109.99(14) .
O3 P1 C12 106.33(14) .
O1 P1 C12 105.36(13) .
P1 O2 Cu1 128.95(14) .
P2 O4 Cu1 145.28(15) .
C1 N1 C5 118.1(3) .
C1 N1 Cu1 120.2(2) .
C5 N1 Cu1 121.6(2) .
P3 O9 Cu1 161.29(15) .
C7 C6 C11 119.0(3) .
C7 C6 C12 119.7(3) .
C11 C6 C12 121.1(3) .
C1 C2 C3 119.8(3) .
C6 C12 P1 116.1(2) .
C10 C9 C8 121.2(3) .
C10 C11 C6 120.9(3) .
C9 C10 C11 118.8(3) .
C9 C10 C14 121.6(3) .
C11 C10 C14 119.6(3) .
C7 C8 C9 118.7(3) .
C7 C8 C13 119.8(3) .
C9 C8 C13 121.5(3) .
C5 C4 C3 119.7(3) .
C4 C3 C2 117.0(3) .
C4 C3 C3 122.0(3) 2_675
C2 C3 C3 121.0(3) 2_675
N1 C1 C2 122.5(3) .
C8 C7 C6 121.3(3) .
N1 C5 C4 122.8(3) .
C10 C14 P2 112.38(19) 2_566
C8 C13 P3 114.6(2) 1_554

loop_
_geom_bond_atom_site_label_1
_geom_bond_atom_site_label_2
_geom_bond_distance
_geom_bond_site_symmetry_2
Cu1 O9 1.924(2) .
Cu1 O4 1.957(2) .
Cu1 O2 1.968(2) .
Cu1 N1 1.988(2) .
Cu1 O1W 2.419(3) .
P2 O4 1.497(2) .
P2 O5 1.549(2) .
P2 O6 1.555(2) .
P2 C14 1.808(3) 2_566
P3 O9 1.494(2) .
P3 O8 1.521(2) .
P3 O7 1.581(2) .
P3 C13 1.803(3) 1_556
P1 O2 1.504(2) .
P1 O3 1.535(2) .
P1 O1 1.564(2) .
P1 C12 1.802(3) .
N1 C1 1.338(4) .
N1 C5 1.345(4) .
C6 C7 1.393(4) .
C6 C11 1.393(4) .
C6 C12 1.514(4) .
C2 C1 1.387(4) .
C2 C3 1.399(4) .
C9 C10 1.396(4) .
C9 C8 1.395(4) .
C11 C10 1.400(4) .
C10 C14 1.510(4) .
C8 C7 1.394(4) .
C8 C13 1.510(4) .
C4 C5 1.381(4) .
C4 C3 1.396(4) .
C3 C3 1.477(5) 2_675
C14 P2 1.808(3) 2_566
C13 P3 1.803(3) 1_554
